data_7228076
loop_
_publ_author_name
'Chen, Jing-Min'
'Hou, Yi-Xuan'
'Zhou, Qian-Kun'
'Zhang, Hao'
'Liu, Dong'

_publ_section_title
;
 Regiospecific [2+2] photocycloadditions of an unsymmetrical olefin in the
 solid state based on metal-mediated assemblies
;
_journal_name_full CrystEngComm
_journal_paper_doi 10.1039/C7CE00573C
_journal_year 2017
_chemical_formula_moiety 'C36 H28 Ag2 N4 O5, H2 O'
_chemical_formula_sum 'C36 H30 Ag2 N4 O6'
_chemical_formula_weight 830.38
_chemical_name_systematic
; 
 ? 
;
_space_group_IT_number 2
_symmetry_cell_setting triclinic
_symmetry_space_group_name_Hall '-P 1'
_symmetry_space_group_name_H-M 'P -1'
_atom_sites_solution_hydrogens geom
_atom_sites_solution_primary direct
_atom_sites_solution_secondary difmap
_audit_creation_method SHELXL-97
_audit_update_record
;
2016-12-15 deposited with the CCDC.
2017-04-13 downloaded from the CCDC.
;
_cell_angle_alpha 86.38(3)
_cell_angle_beta 82.42(3)
_cell_angle_gamma 81.59(3)
_cell_formula_units_Z 2
_cell_length_a 8.4010(17)
_cell_length_b 9.3598(19)
_cell_length_c 20.446(4)
_cell_measurement_reflns_used 28159
_cell_measurement_temperature 223(2)
_cell_measurement_theta_max 27.551
_cell_measurement_theta_min 3.043
_cell_volume 1574.9(6)
_computing_cell_refinement 'Bruker SMART'
_computing_data_collection 'Bruker SMART'
_computing_data_reduction 'Bruker SAINT'
_computing_molecular_graphics Diamond
_computing_publication_material 'SHELXTL and PLATON (Spek, 2009)'
_computing_structure_refinement SHELXTL
_computing_structure_solution 'SHELXTL (Sheldrick, 2008)'
_diffrn_ambient_temperature 223(2)
_diffrn_measured_fraction_theta_full 0.973
_diffrn_measured_fraction_theta_max 0.973
_diffrn_measurement_device_type 'CCD area detector'
_diffrn_measurement_method 'phi and omega scans'
_diffrn_radiation_monochromator graphite
_diffrn_radiation_source 'fine-focus sealed tube'
_diffrn_radiation_type MoK\a
_diffrn_radiation_wavelength 0.71073
_diffrn_reflns_av_R_equivalents 0.0373
_diffrn_reflns_av_sigmaI/netI 0.0370
_diffrn_reflns_limit_h_max 9
_diffrn_reflns_limit_h_min -10
_diffrn_reflns_limit_k_max 12
_diffrn_reflns_limit_k_min -12
_diffrn_reflns_limit_l_max 26
_diffrn_reflns_limit_l_min -26
_diffrn_reflns_number 26717
_diffrn_reflns_theta_full 27.54
_diffrn_reflns_theta_max 27.54
_diffrn_reflns_theta_min 2.99
_diffrn_standards_decay_% 0
_diffrn_standards_interval_count 0
_diffrn_standards_interval_time 0
_diffrn_standards_number 0
_exptl_absorpt_coefficient_mu 1.299
_exptl_absorpt_correction_T_max 0.8811
_exptl_absorpt_correction_T_min 0.8290
_exptl_absorpt_correction_type multi-scan
_exptl_absorpt_process_details 'Sadabs, (Sheldrick 2001)'
_exptl_crystal_colour colorless
_exptl_crystal_density_diffrn 1.751
_exptl_crystal_density_method 'not measured'
_exptl_crystal_description block
_exptl_crystal_F_000 832
_exptl_crystal_size_max 0.15
_exptl_crystal_size_mid 0.12
_exptl_crystal_size_min 0.10
_refine_diff_density_max 1.447
_refine_diff_density_min -1.254
_refine_diff_density_rms 0.088
_refine_ls_extinction_method none
_refine_ls_goodness_of_fit_ref 1.087
_refine_ls_hydrogen_treatment constr
_refine_ls_matrix_type full
_refine_ls_number_parameters 433
_refine_ls_number_reflns 7057
_refine_ls_number_restraints 0
_refine_ls_restrained_S_all 1.087
_refine_ls_R_factor_all 0.0752
_refine_ls_R_factor_gt 0.0497
_refine_ls_shift/su_max 0.001
_refine_ls_shift/su_mean 0.000
_refine_ls_structure_factor_coef Fsqd
_refine_ls_weighting_details 'calc w=1/[\s^2^(Fo^2^)+(0.0214P)^2^+4.1486P] where P=(Fo^2^+2Fc^2^)/3'
_refine_ls_weighting_scheme calc
_refine_ls_wR_factor_gt 0.0946
_refine_ls_wR_factor_ref 0.1048
_reflns_number_gt 5223
_reflns_number_total 7057
_reflns_threshold_expression >2sigma(I)
_cod_data_source_file c7ce00573c2.cif
_cod_data_source_block 2
_cod_database_code 7228076

loop_
_symmetry_equiv_pos_as_xyz
'x, y, z'
'-x, -y, -z'

loop_
_atom_site_label
_atom_site_type_symbol
_atom_site_fract_x
_atom_site_fract_y
_atom_site_fract_z
_atom_site_U_iso_or_equiv
_atom_site_adp_type
_atom_site_occupancy
_atom_site_symmetry_multiplicity
_atom_site_calc_flag
_atom_site_refinement_flags
Ag1 Ag 0.33796(5) 0.48245(4) 0.472170(16) 0.04922(12) Uani 1 1 d .
Ag2 Ag 1.33174(4) 0.48732(5) -0.033231(17) 0.05636(13) Uani 1 1 d .
N1 N 0.4614(4) 0.3243(4) 0.40225(15) 0.0352(7) Uani 1 1 d .
N2 N 1.1543(4) 0.4174(4) 0.04207(16) 0.0396(8) Uani 1 1 d .
N3 N 0.1780(4) 0.6559(4) 0.52494(16) 0.0388(8) Uani 1 1 d .
N4 N -0.5084(4) 0.5711(4) 0.88857(16) 0.0406(8) Uani 1 1 d .
C1 C 0.4353(5) 0.1864(4) 0.4098(2) 0.0382(9) Uani 1 1 d .
H1 H 0.3649 0.1579 0.4463 0.046 Uiso 1 1 calc R
C2 C 0.5089(5) 0.0848(5) 0.3653(2) 0.0433(10) Uani 1 1 d .
H2 H 0.4881 -0.0114 0.3715 0.052 Uiso 1 1 calc R
C3 C 0.6132(5) 0.1253(5) 0.3118(2) 0.0409(10) Uani 1 1 d .
H3 H 0.6639 0.0569 0.2812 0.049 Uiso 1 1 calc R
C4 C 0.6428(5) 0.2681(4) 0.30336(17) 0.0314(8) Uani 1 1 d .
C5 C 0.5630(5) 0.3631(4) 0.35061(18) 0.0340(8) Uani 1 1 d .
H5 H 0.5817 0.4600 0.3459 0.041 Uiso 1 1 calc R
C6 C 0.7512(5) 0.3253(4) 0.24899(19) 0.0356(9) Uani 1 1 d .
H6 H 0.7702 0.4211 0.2517 0.043 Uiso 1 1 calc R
C7 C 0.8248(5) 0.2563(5) 0.1966(2) 0.0390(9) Uani 1 1 d .
H7 H 0.8058 0.1606 0.1933 0.047 Uiso 1 1 calc R
C8 C 0.9336(5) 0.3160(4) 0.14326(18) 0.0335(8) Uani 1 1 d .
C9 C 1.0158(6) 0.2283(5) 0.0939(2) 0.0456(11) Uani 1 1 d .
H9 H 0.9980 0.1315 0.0938 0.055 Uiso 1 1 calc R
C10 C 1.1220(6) 0.2814(5) 0.0455(2) 0.0484(11) Uani 1 1 d .
H10 H 1.1753 0.2190 0.0128 0.058 Uiso 1 1 calc R
C11 C 1.0751(5) 0.5039(5) 0.0881(2) 0.0440(10) Uani 1 1 d .
H11 H 1.0948 0.6005 0.0862 0.053 Uiso 1 1 calc R
C12 C 0.9643(5) 0.4587(5) 0.1390(2) 0.0437(10) Uani 1 1 d .
H12 H 0.9104 0.5242 0.1703 0.052 Uiso 1 1 calc R
C13 C 0.2057(5) 0.7935(5) 0.51852(19) 0.0396(9) Uani 1 1 d .
H13 H 0.2830 0.8206 0.4842 0.047 Uiso 1 1 calc R
C14 C 0.1245(6) 0.8970(5) 0.5606(2) 0.0444(10) Uani 1 1 d .
H14 H 0.1442 0.9936 0.5542 0.053 Uiso 1 1 calc R
C15 C 0.0140(5) 0.8573(4) 0.6122(2) 0.0419(10) Uani 1 1 d .
H15 H -0.0410 0.9263 0.6418 0.050 Uiso 1 1 calc R
C16 C -0.0154(5) 0.7135(4) 0.62026(18) 0.0325(8) Uani 1 1 d .
C17 C 0.0680(5) 0.6194(4) 0.57418(19) 0.0354(9) Uani 1 1 d .
H17 H 0.0460 0.5234 0.5776 0.043 Uiso 1 1 calc R
C18 C -0.1233(5) 0.6585(4) 0.67487(19) 0.0354(9) Uani 1 1 d .
H18 H -0.1401 0.5617 0.6736 0.042 Uiso 1 1 calc R
C19 C -0.1999(5) 0.7312(4) 0.72606(19) 0.0355(9) Uani 1 1 d .
H19 H -0.1842 0.8283 0.7273 0.043 Uiso 1 1 calc R
C20 C -0.3065(5) 0.6744(4) 0.78090(18) 0.0324(8) Uani 1 1 d .
C21 C -0.3902(5) 0.7648(5) 0.82890(19) 0.0394(9) Uani 1 1 d .
H21 H -0.3794 0.8636 0.8260 0.047 Uiso 1 1 calc R
C22 C -0.4887(5) 0.7108(5) 0.8808(2) 0.0456(11) Uani 1 1 d .
H22 H -0.5449 0.7750 0.9123 0.055 Uiso 1 1 calc R
C23 C -0.4276(6) 0.4829(5) 0.8423(2) 0.0447(10) Uani 1 1 d .
H23 H -0.4391 0.3843 0.8467 0.054 Uiso 1 1 calc R
C24 C -0.3294(5) 0.5295(4) 0.7890(2) 0.0415(10) Uani 1 1 d .
H24 H -0.2770 0.4635 0.7576 0.050 Uiso 1 1 calc R
O1 O 0.7433(5) 0.9578(4) 0.10649(16) 0.0605(9) Uani 1 1 d .
O2 O 0.9966(5) 0.8492(4) 0.09476(15) 0.0615(10) Uani 1 1 d .
O3 O 0.7822(4) 0.7311(4) 0.45033(14) 0.0562(9) Uani 1 1 d .
O4 O 0.5643(4) 0.6684(4) 0.41708(15) 0.0562(9) Uani 1 1 d .
C25 C 0.8387(5) 0.8304(4) 0.19969(18) 0.0313(8) Uani 1 1 d .
C26 C 0.6911(5) 0.7892(4) 0.22291(19) 0.0355(9) Uani 1 1 d .
H26 H 0.6130 0.7903 0.1938 0.043 Uiso 1 1 calc R
C27 C 0.6545(5) 0.7455(4) 0.28938(18) 0.0333(8) Uani 1 1 d .
H27 H 0.5525 0.7166 0.3035 0.040 Uiso 1 1 calc R
C28 C 0.7617(5) 0.7433(4) 0.33428(17) 0.0286(8) Uani 1 1 d .
C29 C 0.9221(5) 0.7769(4) 0.31161(18) 0.0291(8) Uani 1 1 d .
C30 C 0.9591(5) 0.8216(4) 0.24297(18) 0.0303(8) Uani 1 1 d .
C31 C 1.1172(5) 0.8595(4) 0.2217(2) 0.0380(9) Uani 1 1 d .
H31 H 1.1424 0.8931 0.1777 0.046 Uiso 1 1 calc R
C32 C 1.2315(5) 0.8481(5) 0.2634(2) 0.0442(10) Uani 1 1 d .
H32 H 1.3342 0.8744 0.2483 0.053 Uiso 1 1 calc R
C33 C 1.1977(5) 0.7974(5) 0.3293(2) 0.0436(10) Uani 1 1 d .
H33 H 1.2792 0.7859 0.3573 0.052 Uiso 1 1 calc R
C34 C 1.0476(5) 0.7651(4) 0.3525(2) 0.0362(9) Uani 1 1 d .
H34 H 1.0263 0.7339 0.3970 0.043 Uiso 1 1 calc R
C35 C 0.8627(6) 0.8832(4) 0.1273(2) 0.0397(10) Uani 1 1 d .
C36 C 0.6987(5) 0.7114(4) 0.40689(18) 0.0335(9) Uani 1 1 d .
O5 O 0.2580(5) 0.8760(5) 0.00692(18) 0.0908(15) Uani 1 1 d .
H1W H 0.2542 0.9338 -0.0268 0.136 Uiso 1 1 d R
H2W H 0.1676 0.8667 0.0298 0.136 Uiso 1 1 d R
O6 O 0.5262(5) 0.7870(4) 0.0674(2) 0.0845(13) Uani 1 1 d .
H3W H 0.4475 0.8234 0.0467 0.127 Uiso 1 1 d R
H4W H 0.5712 0.8420 0.0885 0.127 Uiso 1 1 d R

loop_
_atom_site_aniso_label
_atom_site_aniso_U_11
_atom_site_aniso_U_22
_atom_site_aniso_U_33
_atom_site_aniso_U_23
_atom_site_aniso_U_13
_atom_site_aniso_U_12
Ag1 0.0586(2) 0.0495(2) 0.03175(17) -0.00487(14) 0.01701(15) -0.00092(16)
Ag2 0.0429(2) 0.0881(3) 0.03681(19) 0.01567(18) 0.00693(15) -0.02349(19)
N1 0.0383(18) 0.0400(19) 0.0241(15) -0.0037(13) 0.0085(14) -0.0049(15)
N2 0.0342(18) 0.052(2) 0.0311(17) 0.0062(15) 0.0033(14) -0.0116(16)
N3 0.0378(19) 0.044(2) 0.0310(17) -0.0041(14) 0.0086(14) -0.0056(16)
N4 0.0356(19) 0.054(2) 0.0315(17) 0.0048(16) 0.0030(15) -0.0125(17)
C1 0.036(2) 0.041(2) 0.035(2) 0.0044(17) 0.0073(17) -0.0079(18)
C2 0.043(2) 0.035(2) 0.048(2) 0.0019(18) 0.008(2) -0.0072(19)
C3 0.042(2) 0.039(2) 0.037(2) -0.0054(17) 0.0110(18) -0.0041(19)
C4 0.0299(19) 0.038(2) 0.0251(17) 0.0002(15) 0.0026(15) -0.0057(16)
C5 0.040(2) 0.033(2) 0.0280(18) -0.0029(15) 0.0031(16) -0.0076(17)
C6 0.035(2) 0.038(2) 0.032(2) -0.0028(16) 0.0057(17) -0.0080(17)
C7 0.039(2) 0.041(2) 0.036(2) -0.0007(17) 0.0065(18) -0.0090(18)
C8 0.031(2) 0.041(2) 0.0286(18) 0.0021(16) 0.0011(16) -0.0086(17)
C9 0.050(3) 0.046(2) 0.039(2) -0.0097(19) 0.013(2) -0.016(2)
C10 0.050(3) 0.054(3) 0.041(2) -0.008(2) 0.014(2) -0.018(2)
C11 0.043(2) 0.040(2) 0.047(2) 0.0079(19) 0.001(2) -0.0072(19)
C12 0.047(3) 0.041(2) 0.038(2) 0.0006(18) 0.0120(19) -0.006(2)
C13 0.040(2) 0.047(2) 0.030(2) 0.0048(17) 0.0053(17) -0.0112(19)
C14 0.051(3) 0.038(2) 0.040(2) 0.0076(18) 0.005(2) -0.009(2)
C15 0.046(2) 0.035(2) 0.041(2) -0.0020(17) 0.0087(19) -0.0045(19)
C16 0.0279(19) 0.039(2) 0.0281(18) 0.0024(15) 0.0028(15) -0.0029(16)
C17 0.033(2) 0.037(2) 0.034(2) -0.0014(16) 0.0062(16) -0.0051(17)
C18 0.034(2) 0.033(2) 0.037(2) 0.0002(16) 0.0062(17) -0.0053(17)
C19 0.036(2) 0.033(2) 0.035(2) 0.0019(16) 0.0058(17) -0.0073(17)
C20 0.0298(19) 0.037(2) 0.0291(19) 0.0007(15) 0.0032(15) -0.0065(16)
C21 0.046(2) 0.036(2) 0.033(2) -0.0012(16) 0.0076(18) -0.0073(19)
C22 0.046(3) 0.054(3) 0.032(2) -0.0039(19) 0.0084(19) -0.002(2)
C23 0.052(3) 0.042(2) 0.041(2) 0.0039(19) 0.001(2) -0.020(2)
C24 0.045(2) 0.039(2) 0.038(2) -0.0040(17) 0.0105(19) -0.0094(19)
O1 0.068(2) 0.069(2) 0.0438(18) 0.0182(17) -0.0099(17) -0.0121(19)
O2 0.073(2) 0.070(2) 0.0342(16) 0.0004(15) 0.0191(16) -0.0117(19)
O3 0.055(2) 0.087(3) 0.0275(15) -0.0008(15) 0.0039(14) -0.0205(18)
O4 0.056(2) 0.081(2) 0.0353(16) 0.0052(16) 0.0076(15) -0.0343(18)
C25 0.040(2) 0.0258(18) 0.0260(18) -0.0007(14) 0.0041(16) -0.0047(16)
C26 0.036(2) 0.041(2) 0.0298(19) -0.0015(16) -0.0027(16) -0.0067(18)
C27 0.031(2) 0.035(2) 0.0319(19) 0.0027(16) 0.0030(16) -0.0068(16)
C28 0.0331(19) 0.0243(17) 0.0254(17) 0.0028(14) 0.0044(15) -0.0031(15)
C29 0.033(2) 0.0228(17) 0.0296(18) -0.0012(14) 0.0018(15) -0.0011(15)
C30 0.034(2) 0.0244(17) 0.0297(18) -0.0001(14) 0.0051(16) -0.0032(15)
C31 0.037(2) 0.037(2) 0.036(2) 0.0045(17) 0.0086(17) -0.0049(18)
C32 0.029(2) 0.045(2) 0.056(3) 0.002(2) 0.0035(19) -0.0088(18)
C33 0.036(2) 0.048(3) 0.047(2) -0.004(2) -0.0069(19) -0.0051(19)
C34 0.038(2) 0.037(2) 0.033(2) 0.0002(16) -0.0024(17) -0.0054(18)
C35 0.054(3) 0.034(2) 0.031(2) 0.0010(16) -0.0001(19) -0.013(2)
C36 0.043(2) 0.0281(19) 0.0259(18) 0.0001(15) 0.0073(17) -0.0037(17)
O5 0.058(2) 0.147(4) 0.053(2) 0.043(3) 0.0062(19) 0.000(3)
O6 0.083(3) 0.069(3) 0.106(3) 0.026(2) -0.031(3) -0.022(2)

loop_
_atom_type_symbol
_atom_type_description
_atom_type_scat_dispersion_real
_atom_type_scat_dispersion_imag
_atom_type_scat_source
C C 0.0033 0.0016 'International Tables Vol C Tables 4.2.6.8 and 6.1.1.4'
H H 0.0000 0.0000 'International Tables Vol C Tables 4.2.6.8 and 6.1.1.4'
Ag Ag -0.8971 1.1015 'International Tables Vol C Tables 4.2.6.8 and 6.1.1.4'
N N 0.0061 0.0033 'International Tables Vol C Tables 4.2.6.8 and 6.1.1.4'
O O 0.0106 0.0060 'International Tables Vol C Tables 4.2.6.8 and 6.1.1.4'

loop_
_geom_angle_atom_site_label_1
_geom_angle_atom_site_label_2
_geom_angle_atom_site_label_3
_geom_angle
_geom_angle_site_symmetry_1
_geom_angle_site_symmetry_3
N1 Ag1 N3 166.96(13) . .
N1 Ag1 O3 89.98(11) . 2_666
N3 Ag1 O3 94.11(12) . 2_666
N1 Ag1 O4 95.92(12) . 2_666
N3 Ag1 O4 95.99(12) . 2_666
O3 Ag1 O4 47.70(10) 2_666 2_666
N1 Ag1 Ag1 92.70(10) . 2_666
N3 Ag1 Ag1 98.24(10) . 2_666
O3 Ag1 Ag1 104.55(8) 2_666 2_666
O4 Ag1 Ag1 57.06(7) 2_666 2_666
N4 Ag2 N2 174.79(14) 1_754 .
N4 Ag2 O6 88.18(14) 1_754 2_765
N2 Ag2 O6 95.52(14) . 2_765
N4 Ag2 Ag2 74.80(10) 1_754 2_865
N2 Ag2 Ag2 109.01(10) . 2_865
O6 Ag2 Ag2 86.77(9) 2_765 2_865
C5 N1 C1 118.6(3) . .
C5 N1 Ag1 120.8(3) . .
C1 N1 Ag1 120.6(2) . .
C11 N2 C10 117.0(4) . .
C11 N2 Ag2 122.4(3) . .
C10 N2 Ag2 120.6(3) . .
C17 N3 C13 118.0(3) . .
C17 N3 Ag1 118.3(3) . .
C13 N3 Ag1 122.4(3) . .
C22 N4 C23 116.8(3) . .
C22 N4 Ag2 123.4(3) . 1_356
C23 N4 Ag2 119.7(3) . 1_356
N1 C1 C2 121.7(4) . .
N1 C1 H1 119.1 . .
C2 C1 H1 119.1 . .
C3 C2 C1 119.6(4) . .
C3 C2 H2 120.2 . .
C1 C2 H2 120.2 . .
C2 C3 C4 119.6(4) . .
C2 C3 H3 120.2 . .
C4 C3 H3 120.2 . .
C5 C4 C3 116.9(3) . .
C5 C4 C6 118.0(4) . .
C3 C4 C6 125.1(4) . .
N1 C5 C4 123.7(4) . .
N1 C5 H5 118.2 . .
C4 C5 H5 118.2 . .
C7 C6 C4 126.8(4) . .
C7 C6 H6 116.6 . .
C4 C6 H6 116.6 . .
C6 C7 C8 125.6(4) . .
C6 C7 H7 117.2 . .
C8 C7 H7 117.2 . .
C9 C8 C12 116.1(4) . .
C9 C8 C7 120.1(4) . .
C12 C8 C7 123.8(4) . .
C10 C9 C8 120.6(4) . .
C10 C9 H9 119.7 . .
C8 C9 H9 119.7 . .
N2 C10 C9 123.5(4) . .
N2 C10 H10 118.2 . .
C9 C10 H10 118.2 . .
N2 C11 C12 123.2(4) . .
N2 C11 H11 118.4 . .
C12 C11 H11 118.4 . .
C11 C12 C8 119.7(4) . .
C11 C12 H12 120.2 . .
C8 C12 H12 120.2 . .
N3 C13 C14 122.1(4) . .
N3 C13 H13 118.9 . .
C14 C13 H13 118.9 . .
C15 C14 C13 119.3(4) . .
C15 C14 H14 120.4 . .
C13 C14 H14 120.4 . .
C14 C15 C16 119.5(4) . .
C14 C15 H15 120.3 . .
C16 C15 H15 120.3 . .
C17 C16 C15 116.7(4) . .
C17 C16 C18 119.3(4) . .
C15 C16 C18 124.0(4) . .
N3 C17 C16 124.3(4) . .
N3 C17 H17 117.9 . .
C16 C17 H17 117.9 . .
C19 C18 C16 126.6(4) . .
C19 C18 H18 116.7 . .
C16 C18 H18 116.7 . .
C18 C19 C20 126.2(4) . .
C18 C19 H19 116.9 . .
C20 C19 H19 116.9 . .
C21 C20 C24 116.1(3) . .
C21 C20 C19 120.6(4) . .
C24 C20 C19 123.3(4) . .
C22 C21 C20 120.4(4) . .
C22 C21 H21 119.8 . .
C20 C21 H21 119.8 . .
N4 C22 C21 123.0(4) . .
N4 C22 H22 118.5 . .
C21 C22 H22 118.5 . .
N4 C23 C24 123.3(4) . .
N4 C23 H23 118.4 . .
C24 C23 H23 118.4 . .
C23 C24 C20 120.3(4) . .
C23 C24 H24 119.8 . .
C20 C24 H24 119.8 . .
C36 O3 Ag1 90.6(2) . 2_666
C36 O4 Ag1 88.4(3) . 2_666
C26 C25 C30 119.3(3) . .
C26 C25 C35 116.7(4) . .
C30 C25 C35 124.0(3) . .
C25 C26 C27 121.0(4) . .
C25 C26 H26 119.5 . .
C27 C26 H26 119.5 . .
C28 C27 C26 122.4(4) . .
C28 C27 H27 118.8 . .
C26 C27 H27 118.8 . .
C27 C28 C29 118.8(3) . .
C27 C28 C36 116.9(3) . .
C29 C28 C36 124.3(3) . .
C34 C29 C28 123.6(3) . .
C34 C29 C30 118.0(3) . .
C28 C29 C30 118.4(3) . .
C25 C30 C31 122.3(3) . .
C25 C30 C29 119.9(3) . .
C31 C30 C29 117.8(4) . .
C32 C31 C30 121.4(4) . .
C32 C31 H31 119.3 . .
C30 C31 H31 119.3 . .
C31 C32 C33 120.6(4) . .
C31 C32 H32 119.7 . .
C33 C32 H32 119.7 . .
C34 C33 C32 120.2(4) . .
C34 C33 H33 119.9 . .
C32 C33 H33 119.9 . .
C33 C34 C29 121.9(4) . .
C33 C34 H34 119.1 . .
C29 C34 H34 119.1 . .
O2 C35 O1 125.8(4) . .
O2 C35 C25 118.4(4) . .
O1 C35 C25 115.8(4) . .
O4 C36 O3 125.1(4) . .
O4 C36 C28 115.8(4) . .
O3 C36 C28 119.1(4) . .
H1W O5 H2W 116.1 . .
Ag2 O6 H3W 115.6 2_765 .
Ag2 O6 H4W 123.2 2_765 .
H3W O6 H4W 119.1 . .

loop_
_geom_bond_atom_site_label_1
_geom_bond_atom_site_label_2
_geom_bond_distance
_geom_bond_site_symmetry_2
Ag1 N1 2.176(3) .
Ag1 N3 2.192(3) .
Ag1 O3 2.701(3) 2_666
Ag1 O4 2.746(3) 2_666
Ag1 Ag1 3.1530(11) 2_666
Ag2 N4 2.135(3) 1_754
Ag2 N2 2.138(3) .
Ag2 O6 2.760(5) 2_765
Ag2 Ag2 3.3385(11) 2_865
N1 C5 1.334(5) .
N1 C1 1.337(5) .
N2 C11 1.326(6) .
N2 C10 1.336(6) .
N3 C17 1.337(5) .
N3 C13 1.338(5) .
N4 C22 1.339(6) .
N4 C23 1.343(6) .
N4 Ag2 2.135(3) 1_356
C1 C2 1.378(6) .
C1 H1 0.9400 .
C2 C3 1.379(6) .
C2 H2 0.9400 .
C3 C4 1.391(6) .
C3 H3 0.9400 .
C4 C5 1.392(5) .
C4 C6 1.467(5) .
C5 H5 0.9400 .
C6 C7 1.320(5) .
C6 H6 0.9400 .
C7 C8 1.466(5) .
C7 H7 0.9400 .
C8 C9 1.387(6) .
C8 C12 1.393(6) .
C9 C10 1.362(6) .
C9 H9 0.9400 .
C10 H10 0.9400 .
C11 C12 1.389(6) .
C11 H11 0.9400 .
C12 H12 0.9400 .
C13 C14 1.379(6) .
C13 H13 0.9400 .
C14 C15 1.381(6) .
C14 H14 0.9400 .
C15 C16 1.399(6) .
C15 H15 0.9400 .
C16 C17 1.380(5) .
C16 C18 1.460(5) .
C17 H17 0.9400 .
C18 C19 1.325(5) .
C18 H18 0.9400 .
C19 C20 1.463(5) .
C19 H19 0.9400 .
C20 C21 1.386(5) .
C20 C24 1.395(6) .
C21 C22 1.374(6) .
C21 H21 0.9400 .
C22 H22 0.9400 .
C23 C24 1.366(6) .
C23 H23 0.9400 .
C24 H24 0.9400 .
O1 C35 1.243(5) .
O2 C35 1.238(5) .
O3 C36 1.240(5) .
O3 Ag1 2.701(3) 2_666
O4 C36 1.242(5) .
O4 Ag1 2.746(3) 2_666
C25 C26 1.369(5) .
C25 C30 1.420(6) .
C25 C35 1.527(5) .
C26 C27 1.402(5) .
C26 H26 0.9400 .
C27 C28 1.365(5) .
C27 H27 0.9400 .
C28 C29 1.439(5) .
C28 C36 1.535(5) .
C29 C34 1.418(5) .
C29 C30 1.446(5) .
C30 C31 1.430(5) .
C31 C32 1.356(6) .
C31 H31 0.9400 .
C32 C33 1.405(6) .
C32 H32 0.9400 .
C33 C34 1.357(6) .
C33 H33 0.9400 .
C34 H34 0.9400 .
O5 H1W 0.8500 .
O5 H2W 0.8500 .
O6 Ag2 2.760(5) 2_765
O6 H3W 0.8500 .
O6 H4W 0.8499 .
